data_7150234
loop_
_publ_author_name
'Ilioudis, Christos A.'
'Steed, Jonathan W.'

_publ_section_title
;
 Polyaza metacyclophanes as ditopic anion receptors.
;
_journal_issue 16
_journal_name_full 'Organic &amp; biomolecular chemistry'
_journal_page_first 2935
_journal_page_last 2945
_journal_paper_doi 10.1039/b506828b
_journal_volume 3
_journal_year 2005
_chemical_formula_sum 'C14 H30 Cl4 N4 O1.5'
_chemical_formula_weight 420.22
_chemical_name_common 'Revised CIF'
_chemical_name_systematic
;
?
;
_space_group_IT_number 15
_symmetry_cell_setting monoclinic
_symmetry_space_group_name_Hall '-C 2yc'
_symmetry_space_group_name_H-M 'C 1 2/c 1'
_atom_sites_solution_hydrogens geom
_atom_sites_solution_primary direct
_atom_sites_solution_secondary difmap
_audit_creation_method SHELXL-97
_cell_angle_alpha 90.00
_cell_angle_beta 93.999(4)
_cell_angle_gamma 90.00
_cell_formula_units_Z 8
_cell_length_a 29.725(3)
_cell_length_b 6.3480(7)
_cell_length_c 22.054(3)
_cell_measurement_temperature 120(2)
_cell_volume 4151.3(8)
_computing_cell_refinement 'DENZO SMN'
_computing_data_collection 'NONIUS COLLECT'
_computing_data_reduction 'DENZO SMN'
_computing_molecular_graphics 'XSeed interface to POVRay'
_computing_publication_material 'CIFTAB (Sheldrick, 1997)'
_computing_structure_refinement 'SHELXL-97 (Sheldrick, 1997)'
_computing_structure_solution 'SHELXS-97 (Sheldrick, 1990)'
_diffrn_ambient_temperature 120(2)
_diffrn_measured_fraction_theta_full 0.350
_diffrn_measured_fraction_theta_max 0.350
_diffrn_measurement_device_type 'KAPPA CCD'
_diffrn_measurement_method '2o phi frames'
_diffrn_radiation_monochromator graphite
_diffrn_radiation_source 'fine-focus sealed tube'
_diffrn_radiation_type MoK\a
_diffrn_radiation_wavelength 0.71073
_diffrn_reflns_av_R_equivalents 0.0478
_diffrn_reflns_av_sigmaI/netI 0.1390
_diffrn_reflns_limit_h_max 31
_diffrn_reflns_limit_h_min -32
_diffrn_reflns_limit_k_max 7
_diffrn_reflns_limit_k_min -6
_diffrn_reflns_limit_l_max 26
_diffrn_reflns_limit_l_min -27
_diffrn_reflns_number 2156
_diffrn_reflns_theta_full 27.08
_diffrn_reflns_theta_max 27.08
_diffrn_reflns_theta_min 2.38
_diffrn_standards_decay_% 0
_diffrn_standards_number 0
_exptl_absorpt_coefficient_mu 0.582
_exptl_absorpt_correction_T_max 0.9441
_exptl_absorpt_correction_T_min 0.8006
_exptl_absorpt_correction_type scalepack
_exptl_crystal_colour colourless
_exptl_crystal_density_diffrn 1.345
_exptl_crystal_density_method 'not measured'
_exptl_crystal_description plate
_exptl_crystal_F_000 1776
_exptl_crystal_size_max 0.40
_exptl_crystal_size_mid 0.30
_exptl_crystal_size_min 0.10
_refine_diff_density_max 0.369
_refine_diff_density_min -0.345
_refine_diff_density_rms 0.088
_refine_ls_extinction_coef 0.0003(2)
_refine_ls_extinction_expression Fc^*^=kFc[1+0.001xFc^2^\l^3^/sin(2\q)]^-1/4^
_refine_ls_extinction_method SHELXL
_refine_ls_goodness_of_fit_ref 0.996
_refine_ls_hydrogen_treatment mixed
_refine_ls_matrix_type full
_refine_ls_number_parameters 221
_refine_ls_number_reflns 1599
_refine_ls_number_restraints 12
_refine_ls_restrained_S_all 0.997
_refine_ls_R_factor_all 0.1095
_refine_ls_R_factor_gt 0.0457
_refine_ls_shift/su_max 0.000
_refine_ls_shift/su_mean 0.000
_refine_ls_structure_factor_coef Fsqd
_refine_ls_weighting_details 'calc w=1/[\s^2^(Fo^2^)+(0.0000P)^2^+0.0000P] where P=(Fo^2^+2Fc^2^)/3'
_refine_ls_weighting_scheme calc
_refine_ls_wR_factor_gt 0.0864
_refine_ls_wR_factor_ref 0.1099
_reflns_number_gt 990
_reflns_number_total 1599
_reflns_threshold_expression >2sigma(I)
_cod_data_source_file b506828b.txt
_cod_data_source_block L4-4HCl-1.5H2O.CIF
_cod_original_cell_volume 4151.2(5)
_cod_original_sg_symbol_H-M C2/c
_cod_original_formula_sum 'C14 H30 Cl4 N4 O1.50'
_cod_database_code 7150234

loop_
_symmetry_equiv_pos_as_xyz
'x, y, z'
'-x, y, -z+1/2'
'x+1/2, y+1/2, z'
'-x+1/2, y+1/2, -z+1/2'
'-x, -y, -z'
'x, -y, z-1/2'
'-x+1/2, -y+1/2, -z'
'x+1/2, -y+1/2, z-1/2'

loop_
_atom_site_label
_atom_site_type_symbol
_atom_site_fract_x
_atom_site_fract_y
_atom_site_fract_z
_atom_site_U_iso_or_equiv
_atom_site_adp_type
_atom_site_occupancy
_atom_site_symmetry_multiplicity
_atom_site_calc_flag
_atom_site_refinement_flags
_atom_site_disorder_assembly
_atom_site_disorder_group
Cl1 Cl 0.13654(6) 0.6467(3) 0.13726(8) 0.0360(8) Uani 1 1 d . . .
O1 O 0.0000 -0.2824(16) 0.2500 0.035(3) Uani 1 2 d S . .
N1 N 0.05517(19) -0.0784(10) 0.1722(3) 0.0290(18) Uani 1 1 d . . .
H1A H 0.0417 -0.1526 0.2019 0.035 Uiso 1 1 calc R . .
H1B H 0.0793 -0.1566 0.1609 0.035 Uiso 1 1 calc R . .
C1 C 0.0512(2) 0.3428(12) 0.0000(4) 0.027(2) Uani 1 1 d . . .
H1 H 0.0444 0.4852 -0.0103 0.032 Uiso 1 1 calc R . .
Cl2 Cl 0.27685(6) 0.6007(3) 0.16296(8) 0.0333(7) Uani 1 1 d . . .
O2 O 0.1371(3) -0.3406(17) 0.3126(4) 0.067(3) Uani 1 1 d . . .
N2 N 0.15320(18) 0.0210(8) 0.2299(2) 0.0278(17) Uani 1 1 d . . .
H2A H 0.1717 -0.0127 0.2637 0.033 Uiso 1 1 calc R . .
H2B H 0.1491 -0.0992 0.2068 0.033 Uiso 1 1 calc R . .
C2 C 0.0798(2) 0.2247(14) -0.0349(3) 0.022(2) Uani 1 1 d . . .
H2 H 0.0922 0.2868 -0.0691 0.026 Uiso 1 1 calc R . .
Cl3 Cl 0.04586(6) -0.5907(3) 0.33820(8) 0.0366(7) Uani 1 1 d . . .
N3 N 0.21455(18) -0.0267(9) 0.1156(3) 0.0275(18) Uani 1 1 d . . .
H3A H 0.2002 -0.1483 0.1264 0.033 Uiso 1 1 calc R . .
H3B H 0.2427 -0.0638 0.1046 0.033 Uiso 1 1 calc R . .
C3 C 0.0899(2) 0.0164(14) -0.0195(3) 0.020(2) Uani 1 1 d U . .
Cl4 Cl 0.19304(6) 0.5590(3) 0.43812(8) 0.0338(7) Uani 1 1 d . . .
N4 N 0.16924(18) -0.0286(9) -0.0492(3) 0.0298(18) Uani 1 1 d . . .
H4A H 0.1691 0.1160 -0.0523 0.036 Uiso 1 1 calc R . .
H4B H 0.1849 -0.0805 -0.0805 0.036 Uiso 1 1 calc R . .
C4 C 0.0704(2) -0.0716(12) 0.0294(3) 0.023(2) Uani 1 1 d . . .
H4 H 0.0761 -0.2153 0.0392 0.028 Uiso 1 1 calc R . .
C5 C 0.0428(2) 0.0449(15) 0.0647(3) 0.022(2) Uani 1 1 d . . .
C6 C 0.0330(2) 0.2508(15) 0.0495(3) 0.027(2) Uani 1 1 d . . .
H6 H 0.0135 0.3302 0.0731 0.032 Uiso 1 1 calc R . .
C7 C 0.0218(2) -0.0537(11) 0.1180(3) 0.030(2) Uani 1 1 d U . .
H7A H 0.0096 -0.1938 0.1060 0.036 Uiso 1 1 calc R . .
H7B H -0.0036 0.0351 0.1295 0.036 Uiso 1 1 calc R . .
C8 C 0.0723(2) 0.1246(13) 0.1984(4) 0.034(2) Uani 1 1 d . . .
H8A H 0.0469 0.2046 0.2138 0.041 Uiso 1 1 calc R . .
H8B H 0.0850 0.2094 0.1661 0.041 Uiso 1 1 calc R . .
C9 C 0.1083(2) 0.0911(11) 0.2500(3) 0.037(2) Uani 1 1 d . . .
H9A H 0.1126 0.2245 0.2729 0.044 Uiso 1 1 calc R . .
H9B H 0.0974 -0.0158 0.2781 0.044 Uiso 1 1 calc R . .
C10 C 0.1763(3) 0.1829(11) 0.1936(3) 0.032(2) Uani 1 1 d . . .
H10A H 0.1824 0.3086 0.2194 0.038 Uiso 1 1 calc R . .
H10B H 0.1554 0.2261 0.1588 0.038 Uiso 1 1 calc R . .
C11 C 0.2200(2) 0.1101(12) 0.1696(3) 0.031(2) Uani 1 1 d . . .
H11A H 0.2377 0.2356 0.1593 0.037 Uiso 1 1 calc R . .
H11B H 0.2376 0.0330 0.2023 0.037 Uiso 1 1 calc R . .
C12 C 0.1886(2) 0.0662(12) 0.0611(3) 0.028(2) Uani 1 1 d . . .
H12A H 0.2009 0.2061 0.0511 0.034 Uiso 1 1 calc R . .
H12B H 0.1563 0.0819 0.0687 0.034 Uiso 1 1 calc R . .
C13 C 0.1945(2) -0.0884(12) 0.0102(3) 0.032(2) Uani 1 1 d . . .
H13A H 0.1840 -0.2288 0.0227 0.038 Uiso 1 1 calc R . .
H13B H 0.2270 -0.0999 0.0036 0.038 Uiso 1 1 calc R . .
C14 C 0.1212(2) -0.1054(11) -0.0576(3) 0.029(2) Uani 1 1 d . . .
H15A H 0.1105 -0.0924 -0.1010 0.035 Uiso 1 1 calc R . .
H15B H 0.1201 -0.2564 -0.0465 0.035 Uiso 1 1 calc R . .
H101 H -0.013(2) -0.368(11) 0.224(3) 0.03(3) Uiso 1 1 d . . .
H201 H 0.123(3) -0.371(19) 0.320(5) 0.050 Uiso 1 1 d . . .

loop_
_atom_site_aniso_label
_atom_site_aniso_U_11
_atom_site_aniso_U_22
_atom_site_aniso_U_33
_atom_site_aniso_U_23
_atom_site_aniso_U_13
_atom_site_aniso_U_12
Cl1 0.0350(14) 0.0322(18) 0.0399(15) 0.0006(12) -0.0035(11) 0.0022(11)
O1 0.038(6) 0.042(8) 0.026(7) 0.000 0.002(5) 0.000
N1 0.019(4) 0.044(6) 0.024(4) 0.009(4) 0.002(4) 0.000(4)
C1 0.018(5) 0.024(6) 0.038(6) 0.002(5) -0.007(5) 0.003(5)
Cl2 0.0275(13) 0.0446(17) 0.0278(14) 0.0016(11) 0.0022(11) 0.0067(11)
O2 0.056(6) 0.093(6) 0.053(5) 0.025(4) 0.001(4) -0.029(5)
N2 0.027(4) 0.032(5) 0.023(4) -0.005(4) -0.010(3) 0.005(4)
C2 0.011(5) 0.037(7) 0.015(5) 0.001(5) -0.010(4) 0.000(5)
Cl3 0.0308(13) 0.0479(18) 0.0311(14) -0.0002(12) 0.0024(11) -0.0014(12)
N3 0.011(4) 0.046(5) 0.024(4) 0.004(4) -0.003(4) 0.000(4)
C3 0.013(4) 0.024(4) 0.022(4) -0.006(4) -0.006(4) 0.006(4)
Cl4 0.0271(13) 0.0423(18) 0.0324(14) 0.0026(11) 0.0035(11) -0.0009(11)
N4 0.023(4) 0.040(5) 0.027(5) -0.006(4) 0.006(4) 0.004(3)
C4 0.018(5) 0.025(6) 0.025(5) 0.002(5) -0.010(5) -0.005(5)
C5 0.010(5) 0.041(8) 0.013(5) 0.007(5) -0.006(4) 0.007(5)
C6 0.011(5) 0.042(8) 0.025(6) 0.012(5) -0.007(4) 0.006(5)
C7 0.023(4) 0.036(4) 0.030(4) -0.005(4) -0.007(4) -0.002(3)
C8 0.022(5) 0.033(7) 0.047(6) -0.010(6) -0.003(5) -0.001(5)
C9 0.025(5) 0.058(7) 0.029(6) -0.009(5) 0.007(5) 0.011(5)
C10 0.054(6) 0.013(6) 0.028(5) 0.008(5) -0.001(5) -0.007(5)
C11 0.019(5) 0.048(7) 0.024(6) -0.003(5) 0.000(5) 0.002(5)
C12 0.026(5) 0.042(7) 0.016(5) -0.004(5) -0.011(5) 0.002(5)
C13 0.020(5) 0.047(7) 0.028(6) 0.000(5) -0.007(5) 0.006(5)
C14 0.021(5) 0.034(6) 0.033(5) 0.001(5) -0.004(5) -0.001(5)

loop_
_atom_type_symbol
_atom_type_description
_atom_type_scat_dispersion_real
_atom_type_scat_dispersion_imag
_atom_type_scat_source
C C 0.0033 0.0016 'International Tables Vol C Tables 4.2.6.8 and 6.1.1.4'
H H 0.0000 0.0000 'International Tables Vol C Tables 4.2.6.8 and 6.1.1.4'
N N 0.0061 0.0033 'International Tables Vol C Tables 4.2.6.8 and 6.1.1.4'
Cl Cl 0.1484 0.1585 'International Tables Vol C Tables 4.2.6.8 and 6.1.1.4'
O O 0.0106 0.0060 'International Tables Vol C Tables 4.2.6.8 and 6.1.1.4'

loop_
_geom_angle_atom_site_label_1
_geom_angle_atom_site_label_2
_geom_angle_atom_site_label_3
_geom_angle
_geom_angle_site_symmetry_1
_geom_angle_site_symmetry_3
_geom_angle_publ_flag
C8 N1 C7 113.9(6) . . ?
C6 C1 C2 119.5(7) . . ?
C10 N2 C9 113.8(5) . . ?
C3 C2 C1 120.2(7) . . ?
C11 N3 C12 115.9(6) . . ?
C4 C3 C2 118.7(7) . . ?
C4 C3 C14 122.5(8) . . ?
C2 C3 C14 118.8(8) . . ?
C14 N4 C13 115.7(5) . . ?
C3 C4 C5 121.5(7) . . ?
C6 C5 C4 119.6(7) . . ?
C6 C5 C7 119.6(7) . . ?
C4 C5 C7 120.8(8) . . ?
C5 C6 C1 120.5(7) . . ?
C5 C7 N1 112.2(5) . . ?
N1 C8 C9 111.9(6) . . ?
N2 C9 C8 114.5(5) . . ?
N2 C10 C11 114.5(6) . . ?
N3 C11 C10 114.5(6) . . ?
N3 C12 C13 105.1(6) . . ?
C12 C13 N4 113.9(6) . . ?
C3 C14 N4 112.4(6) . . ?

loop_
_geom_bond_atom_site_label_1
_geom_bond_atom_site_label_2
_geom_bond_distance
_geom_bond_site_symmetry_2
_geom_bond_publ_flag
N1 C8 1.487(7) . ?
N1 C7 1.508(7) . ?
C1 C6 1.381(8) . ?
C1 C2 1.402(8) . ?
N2 C10 1.497(7) . ?
N2 C9 1.502(7) . ?
C2 C3 1.393(8) . ?
N3 C11 1.472(7) . ?
N3 C12 1.503(7) . ?
C3 C4 1.377(9) . ?
C3 C14 1.509(8) . ?
N4 C14 1.509(8) . ?
N4 C13 1.511(7) . ?
C4 C5 1.385(8) . ?
C5 C6 1.376(9) . ?
C5 C7 1.504(9) . ?
C8 C9 1.522(8) . ?
C10 C11 1.510(8) . ?
C12 C13 1.511(8) . ?

loop_
_geom_hbond_atom_site_label_D
_geom_hbond_atom_site_label_H
_geom_hbond_atom_site_label_A
_geom_hbond_distance_DH
_geom_hbond_distance_HA
_geom_hbond_distance_DA
_geom_hbond_angle_DHA
_geom_hbond_site_symmetry_A
N4 H4B Cl2 0.92 2.22 3.104(5) 162.2 7
N4 H4A Cl4 0.92 2.20 3.081(6) 160.8 6_565
N2 H2A Cl2 0.92 2.27 3.079(6) 147.2 4_545
N2 H2B Cl1 0.92 2.24 3.150(6) 170.1 1_545
N1 H1A O1 0.92 1.88 2.775(7) 164.6 .
N1 H1B Cl1 0.92 2.20 3.122(6) 177.4 1_545
N3 H3A Cl1 0.92 2.32 3.171(6) 153.0 1_545
N3 H3B Cl4 0.92 2.32 3.115(5) 144.3 4_545
N3 H3B Cl2 0.92 2.65 3.138(6) 113.7 1_545
O2 H201 Cl3 0.50(9) 2.74(9) 3.228(6) 166(17) .
O1 H101 Cl3 0.85(5) 2.16(6) 3.017(7) 178(7) 2

loop_
_geom_torsion_atom_site_label_1
_geom_torsion_atom_site_label_2
_geom_torsion_atom_site_label_3
_geom_torsion_atom_site_label_4
_geom_torsion
_geom_torsion_site_symmetry_1
_geom_torsion_site_symmetry_2
_geom_torsion_site_symmetry_3
_geom_torsion_site_symmetry_4
_geom_torsion_publ_flag
C6 C1 C2 C3 -0.4(10) . . . . ?
C1 C2 C3 C4 1.6(10) . . . . ?
C1 C2 C3 C14 -179.3(6) . . . . ?
C2 C3 C4 C5 -2.7(11) . . . . ?
C14 C3 C4 C5 178.3(6) . . . . ?
C3 C4 C5 C6 2.6(11) . . . . ?
C3 C4 C5 C7 -180.0(7) . . . . ?
C4 C5 C6 C1 -1.3(11) . . . . ?
C7 C5 C6 C1 -178.8(6) . . . . ?
C2 C1 C6 C5 0.2(10) . . . . ?
C6 C5 C7 N1 -106.1(8) . . . . ?
C4 C5 C7 N1 76.5(8) . . . . ?
C8 N1 C7 C5 64.9(7) . . . . ?
C7 N1 C8 C9 -175.8(5) . . . . ?
C10 N2 C9 C8 66.1(8) . . . . ?
N1 C8 C9 N2 73.6(7) . . . . ?
C9 N2 C10 C11 -176.2(6) . . . . ?
C12 N3 C11 C10 58.6(8) . . . . ?
N2 C10 C11 N3 77.8(8) . . . . ?
C11 N3 C12 C13 171.0(5) . . . . ?
N3 C12 C13 N4 177.8(5) . . . . ?
C14 N4 C13 C12 -87.8(7) . . . . ?
C4 C3 C14 N4 -110.7(8) . . . . ?
C2 C3 C14 N4 70.2(8) . . . . ?
C13 N4 C14 C3 73.9(8) . . . . ?

loop_
_cod_related_entry_id
_cod_related_entry_database
_cod_related_entry_code
1 ChemSpider 30653339
